data_7707885
loop_
_publ_author_name
'Wang, Shichun'
'Heng, Yi'
'Li, Tongyu'
'Hou, Guohua'
'Zi, Guofu'
'Walter, Marc D.'

_publ_section_title
;
 Synthesis and reactivity of the uranium phosphinidene metallocene
 [\h<sup>5</sup>-1,3-(Me<sub>3</sub>Si)<sub>2</sub>C<sub>5</sub>H<sub>3</sub>]<sub>2</sub>U(&#xE001;P-2,4,6-<sup>i</sup>Pr<sub>3</sub>C<sub>6</sub>H<sub>2</sub>)(OPMe<sub>3</sub>):
 influence of the coordinated Lewis base.
;
_journal_issue 36
_journal_name_full 'Dalton transactions (Cambridge, England : 2003)'
_journal_page_first 12502
_journal_page_last 12516
_journal_paper_doi 10.1039/d1dt02149d
_journal_volume 50
_journal_year 2021
_chemical_formula_moiety '2(C31 H56 O P S Si4 U), 1.5(C6 H6)'
_chemical_formula_sum 'C71 H121 O2 P2 S2 Si8 U2'
_chemical_formula_weight 1833.51
_space_group_crystal_system triclinic
_space_group_IT_number 2
_space_group_name_Hall '-P 1'
_space_group_name_H-M_alt 'P -1'
_atom_sites_solution_hydrogens geom
_atom_sites_solution_primary dual
_audit_creation_date 2020-12-22
_audit_creation_method
;
Olex2 1.2
(compiled 2018.05.29 svn.r3508 for OlexSys, GUI svn.r5506)
;
_audit_update_record
;
2021-06-12 deposited with the CCDC.	2021-07-27 downloaded from the CCDC.
;
_cell_angle_alpha 81.9380(10)
_cell_angle_beta 76.4210(10)
_cell_angle_gamma 71.8010(10)
_cell_formula_units_Z 2
_cell_length_a 12.21870(10)
_cell_length_b 17.1216(2)
_cell_length_c 22.5679(2)
_cell_measurement_reflns_used 32501
_cell_measurement_temperature 100.00(10)
_cell_measurement_theta_max 76.1970
_cell_measurement_theta_min 3.2110
_cell_volume 4348.28(8)
_computing_cell_refinement 'CrysAlisPro 1.171.40.84a (Rigaku OD, 2020)'
_computing_data_collection 'CrysAlisPro 1.171.40.84a (Rigaku OD, 2020)'
_computing_data_reduction 'CrysAlisPro 1.171.40.84a (Rigaku OD, 2020)'
_computing_molecular_graphics 'Olex2 (Dolomanov et al., 2009)'
_computing_publication_material 'Olex2 (Dolomanov et al., 2009)'
_computing_structure_refinement 'ShelXL (Sheldrick, 2015)'
_computing_structure_solution 'ShelXT (Sheldrick, 2015)'
_diffrn_ambient_environment N~2~
_diffrn_ambient_temperature 100.00(10)
_diffrn_detector 'Hybrid Pixel Array Detector'
_diffrn_detector_area_resol_mean 10.0000
_diffrn_detector_type HyPix
_diffrn_measured_fraction_theta_full 0.998
_diffrn_measured_fraction_theta_max 0.961
_diffrn_measurement_details
;
List of Runs (angles in degrees, time in seconds):

  # Type    Start    End  Width  t~exp~   \w     \q     \k     \f   Frames
#--------------------------------------------------------------------------
  1  \w    133.00 159.00   0.50    0.05    --  104.75  15.00  90.00   52
  2  \w     91.00 131.00   0.50    0.05    --  104.75  15.00  90.00   80
  3  \w    103.00 172.00   0.50    0.05    --  104.75  15.00-150.00  138
  4  \w    149.00 177.00   0.50    0.05    --  104.75 125.00-150.00   56
  5  \w     84.00 136.00   0.50    0.05    --  104.75 125.00-150.00  104
  6  \w     77.00 102.00   0.50    0.05    --  104.75 125.00 -30.00   50
  7  \w    124.00 150.00   0.50    0.05    --  104.75 125.00 -30.00   52
  8  \w     80.00 168.00   0.50    0.05    --  104.75  81.00 -87.00  176
  9  \w     54.00  98.00   0.50    0.05    --   46.95  81.00 -87.00   88
 10  \w     37.00  70.00   0.50    0.05    --  104.75 -61.00 -30.00   66
 11  \w     32.00  58.00   0.50    0.05    --  104.75 -61.00 -60.00   52
 12  \w     35.00 106.00   0.50    0.05    --  104.75 -77.00 -30.00  142
 13  \w     33.00  73.00   0.50    0.05    --  104.75 -61.00  60.00   80
 14  \w    -24.00  18.00   0.50    0.05    --   46.95 -19.00 150.00   84
 15  \w     63.00 129.00   0.50    0.05    --  104.75 -81.00 149.00  132
 16  \w     76.00 115.00   0.50    0.05    --  104.75-125.00  60.00   78
 17  \w     75.00 111.00   0.50    0.05    --  104.75-125.00   0.00   72
 18  \w     32.00  67.00   0.50    0.05    --  104.75-125.00   0.00   70
 19  \w     33.00 113.00   0.50    0.05    --  104.75-125.00 -60.00  160
 20  \w     42.00 116.00   0.50    0.05    --  104.75-125.00-120.00  148
 21  \w     62.00 100.00   0.50    0.05    --  104.75 -94.00 -90.00   76
 22  \w     22.00  94.00   0.50    0.05    --   46.95-125.00  30.00  144
 23  \w     45.00  71.00   0.50    0.05    --  104.75-125.00  60.00   52
 24  \w     89.00 116.00   0.50    0.05    --  104.75-125.00 120.00   54
 25  \w    -24.00  62.00   0.50    0.05    --   46.95 -81.00 149.00  172
 26  \w   -107.00 -29.00   0.50    0.05    -- -102.00 125.00 120.00  156
 27  \w    -95.00 -70.00   0.50    0.05    -- -102.00  77.00  30.00   50
 28  \w    -68.00 -32.00   0.50    0.05    -- -102.00  61.00 -30.00   72
 29  \w    -87.00 -62.00   0.50    0.05    -- -102.00  81.00 -87.00   50
 30  \w    -66.00 -41.00   0.50    0.05    -- -102.00  61.00-150.00   50
 31  \w     -5.00  24.00   0.50    0.05    --  -46.95  19.00 -90.00   58
 32  \w    -24.00  27.00   0.50    0.05    --  -46.95  19.00-180.00  102
 33  \w   -102.00 -72.00   0.50    0.05    -- -102.00  77.00-180.00   60
 34  \w    -66.00  25.00   0.50    0.05    --  -46.95  81.00 -87.00  182
 35  \w    -68.00 -31.00   0.50    0.05    -- -102.00  61.00 120.00   74
 36  \w   -120.00 -34.00   0.50    0.05    --  -46.95 -19.00 120.00  172
 37  \w   -135.00 -89.00   0.50    0.05    -- -102.00 -30.00   0.00   92
 38  \w   -169.00-143.00   0.50    0.05    -- -102.00 -30.00   0.00   52
 39  \w   -162.00 -85.00   0.50    0.05    -- -102.00 -61.00-150.00  154
 40  \w   -170.00 -73.00   0.50    0.05    -- -102.00-125.00 -60.00  194
 41  \w    -95.00 -70.00   0.50    0.05    --  -46.95 -81.00 149.00   50
 42  \w   -161.00 -83.00   0.50    0.05    -- -102.00 -81.00 149.00  156
;
_diffrn_measurement_device 'four-circle diffractometer'
_diffrn_measurement_device_type 'XtaLAB Synergy R, DW system, HyPix'
_diffrn_measurement_method '\w scans'
_diffrn_orient_matrix_type 'CrysAlisPro convention (1999,Acta A55,543-557)'
_diffrn_orient_matrix_UB_11 0.0439073000
_diffrn_orient_matrix_UB_12 -0.0612171000
_diffrn_orient_matrix_UB_13 0.0521992000
_diffrn_orient_matrix_UB_21 0.0101453000
_diffrn_orient_matrix_UB_22 0.0712657000
_diffrn_orient_matrix_UB_23 0.0311235000
_diffrn_orient_matrix_UB_31 -0.1278338000
_diffrn_orient_matrix_UB_32 0.0138601000
_diffrn_orient_matrix_UB_33 0.0355577000
_diffrn_radiation_monochromator mirror
_diffrn_radiation_probe x-ray
_diffrn_radiation_type CuK\a
_diffrn_radiation_wavelength 1.54184
_diffrn_reflns_av_R_equivalents 0.0662
_diffrn_reflns_av_unetI/netI 0.0591
_diffrn_reflns_Laue_measured_fraction_full 0.998
_diffrn_reflns_Laue_measured_fraction_max 0.961
_diffrn_reflns_limit_h_max 14
_diffrn_reflns_limit_h_min -15
_diffrn_reflns_limit_k_max 21
_diffrn_reflns_limit_k_min -21
_diffrn_reflns_limit_l_max 27
_diffrn_reflns_limit_l_min -28
_diffrn_reflns_number 60961
_diffrn_reflns_point_group_measured_fraction_full 0.998
_diffrn_reflns_point_group_measured_fraction_max 0.961
_diffrn_reflns_theta_full 67.684
_diffrn_reflns_theta_max 76.402
_diffrn_reflns_theta_min 3.272
_diffrn_source 'Rotating-anode X-ray tube'
_diffrn_source_type 'Rigaku (Cu) X-ray Source'
_exptl_absorpt_coefficient_mu 12.535
_exptl_absorpt_correction_T_max 1.00000
_exptl_absorpt_correction_T_min 0.18931
_exptl_absorpt_correction_type multi-scan
_exptl_absorpt_process_details
;
CrysAlisPro 1.171.40.84a (Rigaku Oxford Diffraction, 2020)
Empirical absorption correction using spherical harmonics,
implemented in SCALE3 ABSPACK scaling algorithm.
;
_exptl_crystal_colour blue
_exptl_crystal_colour_primary blue
_exptl_crystal_density_diffrn 1.400
_exptl_crystal_description block
_exptl_crystal_F_000 1842
_exptl_crystal_size_max 0.2
_exptl_crystal_size_mid 0.15
_exptl_crystal_size_min 0.15
_refine_diff_density_max 3.248
_refine_diff_density_min -3.512
_refine_diff_density_rms 0.175
_refine_ls_extinction_method none
_refine_ls_goodness_of_fit_ref 1.033
_refine_ls_hydrogen_treatment constr
_refine_ls_matrix_type full
_refine_ls_number_parameters 815
_refine_ls_number_reflns 17572
_refine_ls_number_restraints 36
_refine_ls_restrained_S_all 1.033
_refine_ls_R_factor_all 0.0453
_refine_ls_R_factor_gt 0.0395
_refine_ls_shift/su_max 0.002
_refine_ls_shift/su_mean 0.000
_refine_ls_structure_factor_coef Fsqd
_refine_ls_weighting_details 'w=1/[\s^2^(Fo^2^)+(0.0571P)^2^] where P=(Fo^2^+2Fc^2^)/3'
_refine_ls_weighting_scheme calc
_refine_ls_wR_factor_gt 0.0981
_refine_ls_wR_factor_ref 0.1013
_reflns_Friedel_coverage 0.000
_reflns_number_gt 15289
_reflns_number_total 17572
_reflns_threshold_expression 'I > 2\s(I)'
_cod_data_source_file d1dt02149d2.cif
_cod_data_source_block compound7
_cod_depositor_comments 'Adding full bibliography for 7707884--7707891.cif.'
_cod_database_code 7707885
_shelx_shelxl_version_number 2014/7
_chemical_oxdiff_formula C1H1S1P1Si1O1
_shelx_space_group_comment
;
The symmetry employed for this shelxl refinement is uniquely defined
by the following loop, which should always be used as a source of
symmetry information in preference to the above space-group names.
They are only intended as comments.
;
_shelx_estimated_absorpt_t_max 0.255
_shelx_estimated_absorpt_t_min 0.188
_diffrn_oxdiff_digest_frames
;
01b628db11b8503cc66477c19e9771650304102b710
;
_reflns_odcompleteness_completeness 99.91
_reflns_odcompleteness_iscentric 1
_reflns_odcompleteness_theta 66.97
_olex2_refinement_description
;
1. Fixed Uiso
 At 1.2 times of:
  All C(H) groups
 At 1.5 times of:
  All C(H,H,H) groups
2. Uiso/Uaniso restraints and constraints
Uanis(C53A) \\sim Ueq, Uanis(C53) \\sim Ueq, Uanis(C51A) \\sim Ueq, Uanis(C51)
\\sim Ueq, Uanis(C52A) \\sim Ueq, Uanis(C52) \\sim Ueq: with sigma of 0.005 and
sigma for terminal atoms of 0.01
Uanis(C53A) = Uanis(C53) = Uanis(C51A) = Uanis(C51) = Uanis(C52A) = Uanis(C52)
3. Others
 Sof(C51A)=Sof(H51D)=Sof(H51E)=Sof(H51F)=Sof(C52A)=Sof(H52D)=Sof(H52E)=
 Sof(H52F)=Sof(C53A)=Sof(H53D)=Sof(H53E)=Sof(H53F)=1-FVAR(1)
 Sof(C51)=Sof(H51A)=Sof(H51B)=Sof(H51C)=Sof(C52)=Sof(H52A)=Sof(H52B)=Sof(H52C)=
 Sof(C53)=Sof(H53A)=Sof(H53B)=Sof(H53C)=FVAR(1)
4.a Aromatic/amide H refined with riding coordinates:
 C33(H33), C35(H35), C36(H36), C44(H44), C46(H46), C47(H47), C55(H55),
 C56(H56), C57(H57), C58(H58), C59(H59), C2(H2), C4(H4), C5(H5), C13(H13),
 C15(H15), C16(H16), C24(H24), C25(H25), C26(H26), C27(H27), C28(H28), C63(H63),
  C64(H64), C65(H65), C66(H66), C67(H67), C68(H68), C69(H69), C70(H70), C71(H71)
4.b Idealised Me refined as rotating group:
 C37(H37A,H37B,H37C), C38(H38A,H38B,H38C), C39(H39A,H39B,H39C), C40(H40A,H40B,
 H40C), C41(H41A,H41B,H41C), C42(H42A,H42B,H42C), C48(H48A,H48B,H48C), C49(H49A,
 H49B,H49C), C50(H50A,H50B,H50C), C51(H51A,H51B,H51C), C51A(H51D,H51E,H51F),
 C52(H52A,H52B,H52C), C52A(H52D,H52E,H52F), C53(H53A,H53B,H53C), C53A(H53D,H53E,
 H53F), C60(H60A,H60B,H60C), C61(H61A,H61B,H61C), C62(H62A,H62B,H62C), C6(H6A,
 H6B,H6C), C7(H7A,H7B,H7C), C8(H8A,H8B,H8C), C9(H9A,H9B,H9C), C10(H10A,H10B,
 H10C), C11(H11A,H11B,H11C), C17(H17A,H17B,H17C), C18(H18A,H18B,H18C), C19(H19A,
 H19B,H19C), C20(H20A,H20B,H20C), C21(H21A,H21B,H21C), C22(H22A,H22B,H22C),
 C29(H29A,H29B,H29C), C30(H30A,H30B,H30C), C31(H31A,H31B,H31C)
;
_olex2_submission_special_instructions 'No special instructions were received'
_oxdiff_exptl_absorpt_empirical_details
;
Empirical correction (ABSPACK) includes:
- Absorption correction using spherical harmonics
- Frame scaling
;
_oxdiff_exptl_absorpt_empirical_full_max 5.496
_oxdiff_exptl_absorpt_empirical_full_min 0.438

loop_
_space_group_symop_operation_xyz
'x, y, z'
'-x, -y, -z'

loop_
_atom_site_label
_atom_site_type_symbol
_atom_site_fract_x
_atom_site_fract_y
_atom_site_fract_z
_atom_site_U_iso_or_equiv
_atom_site_adp_type
_atom_site_occupancy
_atom_site_site_symmetry_order
_atom_site_calc_flag
_atom_site_refinement_flags_posn
_atom_site_refinement_flags_adp
_atom_site_refinement_flags_occupancy
_atom_site_disorder_assembly
_atom_site_disorder_group
U1 U 0.19831(2) 0.23802(2) 0.40003(2) 0.01365(5) Uani 1 1 d . . . . .
U2 U 0.73380(2) 0.73781(2) 0.11829(2) 0.01456(5) Uani 1 1 d . . . . .
S2 S 0.64647(12) 0.86940(10) 0.19265(7) 0.0389(4) Uani 1 1 d . . . . .
P2 P 0.84739(11) 0.53873(8) 0.21628(6) 0.0217(3) Uani 1 1 d . . . . .
Si5 Si 0.41129(11) 0.75452(9) 0.23825(6) 0.0221(3) Uani 1 1 d . . . . .
Si6 Si 0.66822(12) 0.57057(9) 0.02793(6) 0.0220(3) Uani 1 1 d . . . . .
Si7 Si 1.07017(11) 0.73428(9) 0.12625(6) 0.0213(3) Uani 1 1 d . . . . .
Si8 Si 0.76177(13) 0.89454(10) -0.04293(7) 0.0312(3) Uani 1 1 d . . . . .
O2 O 0.8081(3) 0.6208(2) 0.18049(16) 0.0254(8) Uani 1 1 d . . . . .
C32 C 0.4998(4) 0.7364(3) 0.1591(2) 0.0191(9) Uani 1 1 d . . . . .
C33 C 0.5607(4) 0.6568(3) 0.1390(2) 0.0185(9) Uani 1 1 d . . . . .
H33 H 0.5715 0.6083 0.1641 0.022 Uiso 1 1 calc R . . . .
C34 C 0.6027(4) 0.6617(3) 0.0749(2) 0.0212(10) Uani 1 1 d . . . . .
C35 C 0.5626(4) 0.7467(3) 0.0546(2) 0.0239(11) Uani 1 1 d . . . . .
H35 H 0.5751 0.7688 0.0144 0.029 Uiso 1 1 calc R . . . .
C36 C 0.5012(4) 0.7911(3) 0.1059(2) 0.0222(10) Uani 1 1 d . . . . .
H36 H 0.4666 0.8478 0.1051 0.027 Uiso 1 1 calc R . . . .
C37 C 0.2996(5) 0.6977(4) 0.2512(2) 0.0282(12) Uani 1 1 d . . . . .
H37A H 0.2547 0.7148 0.2195 0.042 Uiso 1 1 calc GR . . . .
H37B H 0.2479 0.7093 0.2902 0.042 Uiso 1 1 calc GR . . . .
H37C H 0.3384 0.6395 0.2506 0.042 Uiso 1 1 calc GR . . . .
C38 C 0.5053(5) 0.7116(5) 0.2964(2) 0.0401(15) Uani 1 1 d . . . . .
H38A H 0.5382 0.6531 0.2937 0.060 Uiso 1 1 calc GR . . . .
H38B H 0.4584 0.7227 0.3365 0.060 Uiso 1 1 calc GR . . . .
H38C H 0.5677 0.7368 0.2887 0.060 Uiso 1 1 calc GR . . . .
C39 C 0.3349(5) 0.8666(4) 0.2447(3) 0.0423(16) Uani 1 1 d . . . . .
H39A H 0.3918 0.8969 0.2334 0.063 Uiso 1 1 calc GR . . . .
H39B H 0.2938 0.8759 0.2861 0.063 Uiso 1 1 calc GR . . . .
H39C H 0.2798 0.8848 0.2180 0.063 Uiso 1 1 calc GR . . . .
C40 C 0.6606(5) 0.6037(4) -0.0537(2) 0.0348(13) Uani 1 1 d . . . . .
H40A H 0.5802 0.6306 -0.0568 0.052 Uiso 1 1 calc GR . . . .
H40B H 0.6908 0.5563 -0.0773 0.052 Uiso 1 1 calc GR . . . .
H40C H 0.7067 0.6412 -0.0689 0.052 Uiso 1 1 calc GR . . . .
C41 C 0.5795(5) 0.4968(4) 0.0596(3) 0.0334(13) Uani 1 1 d . . . . .
H41A H 0.5871 0.4791 0.1011 0.050 Uiso 1 1 calc GR . . . .
H41B H 0.6077 0.4499 0.0355 0.050 Uiso 1 1 calc GR . . . .
H41C H 0.4983 0.5238 0.0584 0.050 Uiso 1 1 calc GR . . . .
C42 C 0.8249(5) 0.5161(4) 0.0320(3) 0.0328(13) Uani 1 1 d . . . . .
H42A H 0.8750 0.5451 0.0051 0.049 Uiso 1 1 calc GR . . . .
H42B H 0.8451 0.4610 0.0198 0.049 Uiso 1 1 calc GR . . . .
H42C H 0.8352 0.5141 0.0731 0.049 Uiso 1 1 calc GR . . . .
C43 C 0.9645(4) 0.7468(3) 0.0759(2) 0.0187(9) Uani 1 1 d . . . . .
C44 C 0.8910(4) 0.8231(3) 0.0535(2) 0.0208(10) Uani 1 1 d . . . . .
H44 H 0.8812 0.8745 0.0667 0.025 Uiso 1 1 calc R . . . .
C45 C 0.8357(4) 0.8102(3) 0.0088(2) 0.0226(10) Uani 1 1 d . . . . .
C46 C 0.8754(4) 0.7233(3) 0.0030(2) 0.0261(11) Uani 1 1 d . . . . .
H46 H 0.8539 0.6960 -0.0232 0.031 Uiso 1 1 calc R . . . .
C47 C 0.9518(4) 0.6857(3) 0.0430(2) 0.0223(10) Uani 1 1 d . . . . .
H47 H 0.9888 0.6294 0.0475 0.027 Uiso 1 1 calc R . . . .
C48 C 1.0114(5) 0.7007(3) 0.2068(2) 0.0267(11) Uani 1 1 d . . . . .
H48A H 0.9301 0.7312 0.2185 0.040 Uiso 1 1 calc GR . . . .
H48B H 1.0554 0.7108 0.2335 0.040 Uiso 1 1 calc GR . . . .
H48C H 1.0187 0.6429 0.2097 0.040 Uiso 1 1 calc GR . . . .
C49 C 1.2086(5) 0.6544(4) 0.0952(3) 0.0348(13) Uani 1 1 d . . . . .
H49A H 1.1922 0.6030 0.0957 0.052 Uiso 1 1 calc GR . . . .
H49B H 1.2655 0.6476 0.1200 0.052 Uiso 1 1 calc GR . . . .
H49C H 1.2394 0.6717 0.0540 0.052 Uiso 1 1 calc GR . . . .
C50 C 1.1000(5) 0.8349(4) 0.1260(3) 0.0325(12) Uani 1 1 d . . . . .
H50A H 1.1361 0.8506 0.0854 0.049 Uiso 1 1 calc GR . . . .
H50B H 1.1518 0.8295 0.1533 0.049 Uiso 1 1 calc GR . . . .
H50C H 1.0273 0.8764 0.1391 0.049 Uiso 1 1 calc GR . . . .
C51 C 0.8618(16) 0.9527(12) -0.0800(9) 0.0593(17) Uani 0.461(8) 1 d . U P A 1
H51A H 0.8746 0.9823 -0.0504 0.089 Uiso 0.461(8) 1 calc GR . P A 1
H51B H 0.8288 0.9911 -0.1110 0.089 Uiso 0.461(8) 1 calc GR . P A 1
H51C H 0.9353 0.9159 -0.0983 0.089 Uiso 0.461(8) 1 calc GR . P A 1
C51A C 0.8773(14) 0.9137(10) -0.1120(7) 0.0593(17) Uani 0.539(8) 1 d . U P A 2
H51D H 0.9375 0.9272 -0.0984 0.089 Uiso 0.539(8) 1 calc GR . P A 2
H51E H 0.8408 0.9586 -0.1382 0.089 Uiso 0.539(8) 1 calc GR . P A 2
H51F H 0.9116 0.8649 -0.1340 0.089 Uiso 0.539(8) 1 calc GR . P A 2
C52 C 0.6276(15) 0.9593(12) 0.0033(8) 0.0593(17) Uani 0.461(8) 1 d . U P A 1
H52A H 0.5678 0.9314 0.0130 0.089 Uiso 0.461(8) 1 calc GR . P A 1
H52B H 0.6002 1.0108 -0.0194 0.089 Uiso 0.461(8) 1 calc GR . P A 1
H52C H 0.6448 0.9694 0.0404 0.089 Uiso 0.461(8) 1 calc GR . P A 1
C52A C 0.7059(14) 0.9944(10) -0.0037(7) 0.0593(17) Uani 0.539(8) 1 d . U P A 2
H52D H 0.6419 0.9916 0.0298 0.089 Uiso 0.539(8) 1 calc GR . P A 2
H52E H 0.6792 1.0394 -0.0324 0.089 Uiso 0.539(8) 1 calc GR . P A 2
H52F H 0.7684 1.0028 0.0113 0.089 Uiso 0.539(8) 1 calc GR . P A 2
C53 C 0.7212(17) 0.8456(12) -0.0994(8) 0.0593(17) Uani 0.461(8) 1 d . U P A 1
H53A H 0.7901 0.8066 -0.1199 0.089 Uiso 0.461(8) 1 calc GR . P A 1
H53B H 0.6882 0.8871 -0.1287 0.089 Uiso 0.461(8) 1 calc GR . P A 1
H53C H 0.6644 0.8176 -0.0788 0.089 Uiso 0.461(8) 1 calc GR . P A 1
C53A C 0.6445(14) 0.8800(10) -0.0760(7) 0.0593(17) Uani 0.539(8) 1 d . U P A 2
H53D H 0.6714 0.8272 -0.0929 0.089 Uiso 0.539(8) 1 calc GR . P A 2
H53E H 0.6259 0.9226 -0.1077 0.089 Uiso 0.539(8) 1 calc GR . P A 2
H53F H 0.5754 0.8825 -0.0446 0.089 Uiso 0.539(8) 1 calc GR . P A 2
C54 C 0.7483(5) 0.9148(3) 0.2063(2) 0.0261(11) Uani 1 1 d . . . . .
C55 C 0.7713(5) 0.9834(4) 0.1689(2) 0.0284(12) Uani 1 1 d . . . . .
H55 H 0.7384 1.0013 0.1344 0.034 Uiso 1 1 calc R . . . .
C56 C 0.8423(5) 1.0244(4) 0.1830(2) 0.0314(12) Uani 1 1 d . . . . .
H56 H 0.8551 1.0703 0.1583 0.038 Uiso 1 1 calc R . . . .
C57 C 0.8939(5) 0.9983(4) 0.2327(3) 0.0354(14) Uani 1 1 d . . . . .
H57 H 0.9424 1.0258 0.2414 0.043 Uiso 1 1 calc R . . . .
C58 C 0.8736(6) 0.9311(4) 0.2699(3) 0.0407(15) Uani 1 1 d . . . . .
H58 H 0.9091 0.9127 0.3035 0.049 Uiso 1 1 calc R . . . .
C59 C 0.8003(5) 0.8909(4) 0.2571(2) 0.0325(13) Uani 1 1 d . . . . .
H59 H 0.7854 0.8467 0.2833 0.039 Uiso 1 1 calc R . . . .
C60 C 0.8484(5) 0.5529(4) 0.2930(2) 0.0305(12) Uani 1 1 d . . . . .
H60A H 0.8955 0.5887 0.2927 0.046 Uiso 1 1 calc GR . . . .
H60B H 0.8809 0.5005 0.3134 0.046 Uiso 1 1 calc GR . . . .
H60C H 0.7694 0.5772 0.3142 0.046 Uiso 1 1 calc GR . . . .
C61 C 0.9911(5) 0.4793(4) 0.1808(2) 0.0291(12) Uani 1 1 d . . . . .
H61A H 0.9886 0.4647 0.1417 0.044 Uiso 1 1 calc GR . . . .
H61B H 1.0166 0.4301 0.2063 0.044 Uiso 1 1 calc GR . . . .
H61C H 1.0453 0.5112 0.1755 0.044 Uiso 1 1 calc GR . . . .
C62 C 0.7511(5) 0.4776(3) 0.2207(3) 0.0302(12) Uani 1 1 d . . . . .
H62A H 0.6745 0.5048 0.2431 0.045 Uiso 1 1 calc GR . . . .
H62B H 0.7814 0.4248 0.2411 0.045 Uiso 1 1 calc GR . . . .
H62C H 0.7457 0.4703 0.1802 0.045 Uiso 1 1 calc GR . . . .
S1 S 0.05074(11) 0.33989(8) 0.32533(6) 0.0278(3) Uani 1 1 d . . . . .
P1 P 0.45036(11) 0.07931(8) 0.30430(5) 0.0203(2) Uani 1 1 d . . . . .
Si1 Si -0.06758(12) 0.31720(9) 0.54685(6) 0.0223(3) Uani 1 1 d . . . . .
Si2 Si 0.05410(11) 0.05116(8) 0.38827(6) 0.0192(3) Uani 1 1 d . . . . .
Si3 Si 0.33371(11) 0.40693(8) 0.27996(6) 0.0206(3) Uani 1 1 d . . . . .
Si4 Si 0.43560(12) 0.21803(9) 0.50732(6) 0.0232(3) Uani 1 1 d . . . . .
O1 O 0.3454(3) 0.1403(2) 0.33953(15) 0.0232(7) Uani 1 1 d . . . . .
C1 C 0.0264(4) 0.2267(3) 0.5034(2) 0.0191(10) Uani 1 1 d . . . . .
C2 C -0.0056(4) 0.1968(3) 0.4561(2) 0.0183(10) Uani 1 1 d . . . . .
H2 H -0.0708 0.2239 0.4388 0.022 Uiso 1 1 calc R . . . .
C3 C 0.0750(4) 0.1202(3) 0.4391(2) 0.0189(10) Uani 1 1 d . . . . .
C4 C 0.1610(4) 0.1026(3) 0.4759(2) 0.0198(10) Uani 1 1 d . . . . .
H4 H 0.2260 0.0562 0.4745 0.024 Uiso 1 1 calc R . . . .
C5 C 0.1317(4) 0.1669(3) 0.5148(2) 0.0230(10) Uani 1 1 d . . . . .
H5 H 0.1742 0.1697 0.5432 0.028 Uiso 1 1 calc R . . . .
C6 C -0.0060(5) 0.3196(4) 0.6143(2) 0.0381(14) Uani 1 1 d . . . . .
H6A H -0.0034 0.2695 0.6398 0.057 Uiso 1 1 calc GR . . . .
H6B H -0.0549 0.3657 0.6372 0.057 Uiso 1 1 calc GR . . . .
H6C H 0.0721 0.3249 0.6008 0.057 Uiso 1 1 calc GR . . . .
C7 C -0.0839(5) 0.4174(3) 0.4994(3) 0.0309(12) Uani 1 1 d . . . . .
H7A H -0.0151 0.4350 0.4956 0.046 Uiso 1 1 calc GR . . . .
H7B H -0.1519 0.4583 0.5187 0.046 Uiso 1 1 calc GR . . . .
H7C H -0.0932 0.4104 0.4596 0.046 Uiso 1 1 calc GR . . . .
C8 C -0.2186(5) 0.3050(4) 0.5726(3) 0.0346(13) Uani 1 1 d . . . . .
H8A H -0.2502 0.3045 0.5376 0.052 Uiso 1 1 calc GR . . . .
H8B H -0.2684 0.3501 0.5962 0.052 Uiso 1 1 calc GR . . . .
H8C H -0.2149 0.2541 0.5972 0.052 Uiso 1 1 calc GR . . . .
C9 C -0.1076(5) 0.0739(4) 0.3935(2) 0.0298(12) Uani 1 1 d . . . . .
H9A H -0.1459 0.0681 0.4355 0.045 Uiso 1 1 calc GR . . . .
H9B H -0.1215 0.0361 0.3705 0.045 Uiso 1 1 calc GR . . . .
H9C H -0.1385 0.1293 0.3771 0.045 Uiso 1 1 calc GR . . . .
C10 C 0.1181(5) -0.0586(3) 0.4152(2) 0.0280(11) Uani 1 1 d . . . . .
H10A H 0.2006 -0.0691 0.4136 0.042 Uiso 1 1 calc GR . . . .
H10B H 0.1073 -0.0945 0.3893 0.042 Uiso 1 1 calc GR . . . .
H10C H 0.0792 -0.0687 0.4565 0.042 Uiso 1 1 calc GR . . . .
C11 C 0.1281(5) 0.0669(3) 0.3067(2) 0.0244(11) Uani 1 1 d . . . . .
H11A H 0.1036 0.1243 0.2935 0.037 Uiso 1 1 calc GR . . . .
H11B H 0.1068 0.0355 0.2816 0.037 Uiso 1 1 calc GR . . . .
H11C H 0.2119 0.0490 0.3034 0.037 Uiso 1 1 calc GR . . . .
C12 C 0.3119(4) 0.3613(3) 0.3602(2) 0.0176(9) Uani 1 1 d . . . . .
C13 C 0.3925(4) 0.2964(3) 0.3875(2) 0.0165(9) Uani 1 1 d . . . . .
H13 H 0.4634 0.2640 0.3663 0.020 Uiso 1 1 calc R . . . .
C14 C 0.3508(4) 0.2871(3) 0.4514(2) 0.0194(9) Uani 1 1 d . . . . .
C15 C 0.2404(4) 0.3486(3) 0.4643(2) 0.0211(10) Uani 1 1 d . . . . .
H15 H 0.1920 0.3576 0.5027 0.025 Uiso 1 1 calc R . . . .
C16 C 0.2165(4) 0.3936(3) 0.4091(2) 0.0211(10) Uani 1 1 d . . . . .
H16 H 0.1497 0.4371 0.4051 0.025 Uiso 1 1 calc R . . . .
C17 C 0.3564(5) 0.3276(4) 0.2255(2) 0.0334(13) Uani 1 1 d . . . . .
H17A H 0.4213 0.2808 0.2324 0.050 Uiso 1 1 calc GR . . . .
H17B H 0.3731 0.3507 0.1843 0.050 Uiso 1 1 calc GR . . . .
H17C H 0.2865 0.3106 0.2318 0.050 Uiso 1 1 calc GR . . . .
C18 C 0.4671(5) 0.4440(4) 0.2644(3) 0.0349(14) Uani 1 1 d . . . . .
H18A H 0.4573 0.4829 0.2934 0.052 Uiso 1 1 calc GR . . . .
H18B H 0.4775 0.4702 0.2238 0.052 Uiso 1 1 calc GR . . . .
H18C H 0.5351 0.3981 0.2681 0.052 Uiso 1 1 calc GR . . . .
C19 C 0.2062(4) 0.4974(3) 0.2694(2) 0.0264(11) Uani 1 1 d . . . . .
H19A H 0.1362 0.4801 0.2771 0.040 Uiso 1 1 calc GR . . . .
H19B H 0.2197 0.5214 0.2283 0.040 Uiso 1 1 calc GR . . . .
H19C H 0.1966 0.5375 0.2974 0.040 Uiso 1 1 calc GR . . . .
C20 C 0.5811(5) 0.2371(4) 0.4963(3) 0.0409(15) Uani 1 1 d . . . . .
H20A H 0.6261 0.2226 0.4564 0.061 Uiso 1 1 calc GR . . . .
H20B H 0.6227 0.2043 0.5267 0.061 Uiso 1 1 calc GR . . . .
H20C H 0.5697 0.2944 0.5001 0.061 Uiso 1 1 calc GR . . . .
C21 C 0.3523(5) 0.2392(4) 0.5874(2) 0.0338(13) Uani 1 1 d . . . . .
H21A H 0.3401 0.2957 0.5940 0.051 Uiso 1 1 calc GR . . . .
H21B H 0.3967 0.2039 0.6159 0.051 Uiso 1 1 calc GR . . . .
H21C H 0.2776 0.2287 0.5934 0.051 Uiso 1 1 calc GR . . . .
C22 C 0.4654(6) 0.1066(4) 0.4952(3) 0.0361(13) Uani 1 1 d . . . . .
H22A H 0.3968 0.0893 0.5138 0.054 Uiso 1 1 calc GR . . . .
H22B H 0.5304 0.0740 0.5133 0.054 Uiso 1 1 calc GR . . . .
H22C H 0.4841 0.0995 0.4521 0.054 Uiso 1 1 calc GR . . . .
C23 C -0.0631(4) 0.3065(3) 0.3117(2) 0.0255(11) Uani 1 1 d . . . . .
C24 C -0.0496(6) 0.2636(4) 0.2611(3) 0.0429(15) Uani 1 1 d . . . . .
H24 H 0.0231 0.2487 0.2345 0.051 Uiso 1 1 calc R . . . .
C25 C -0.1460(9) 0.2427(4) 0.2500(4) 0.065(2) Uani 1 1 d . . . . .
H25 H -0.1367 0.2140 0.2162 0.078 Uiso 1 1 calc R . . . .
C26 C -0.2531(7) 0.2649(5) 0.2891(5) 0.062(2) Uani 1 1 d . . . . .
H26 H -0.3160 0.2505 0.2820 0.075 Uiso 1 1 calc R . . . .
C27 C -0.2684(6) 0.3078(5) 0.3384(4) 0.052(2) Uani 1 1 d . . . . .
H27 H -0.3421 0.3238 0.3639 0.062 Uiso 1 1 calc R . . . .
C28 C -0.1756(5) 0.3275(4) 0.3505(3) 0.0335(13) Uani 1 1 d . . . . .
H28 H -0.1870 0.3552 0.3851 0.040 Uiso 1 1 calc R . . . .
C29 C 0.5846(5) 0.1020(4) 0.3018(3) 0.0321(12) Uani 1 1 d . . . . .
H29A H 0.5830 0.1543 0.2796 0.048 Uiso 1 1 calc GR . . . .
H29B H 0.6497 0.0598 0.2819 0.048 Uiso 1 1 calc GR . . . .
H29C H 0.5932 0.1042 0.3427 0.048 Uiso 1 1 calc GR . . . .
C30 C 0.4377(5) 0.0800(4) 0.2272(2) 0.0295(12) Uani 1 1 d . . . . .
H30A H 0.3648 0.0701 0.2266 0.044 Uiso 1 1 calc GR . . . .
H30B H 0.5022 0.0376 0.2071 0.044 Uiso 1 1 calc GR . . . .
H30C H 0.4392 0.1327 0.2064 0.044 Uiso 1 1 calc GR . . . .
C31 C 0.4660(5) -0.0228(3) 0.3384(2) 0.0322(12) Uani 1 1 d . . . . .
H31A H 0.4866 -0.0269 0.3775 0.048 Uiso 1 1 calc GR . . . .
H31B H 0.5268 -0.0609 0.3125 0.048 Uiso 1 1 calc GR . . . .
H31C H 0.3931 -0.0356 0.3437 0.048 Uiso 1 1 calc GR . . . .
C63 C 0.6858(7) 1.1717(6) 0.0648(4) 0.062(2) Uani 1 1 d . . . . .
H63 H 0.6567 1.1352 0.0507 0.075 Uiso 1 1 calc R . . . .
C64 C 0.8033(8) 1.1692(5) 0.0451(3) 0.060(2) Uani 1 1 d . . . . .
H64 H 0.8535 1.1308 0.0180 0.072 Uiso 1 1 calc R . . . .
C65 C 0.8446(6) 1.2241(5) 0.0660(3) 0.0440(17) Uani 1 1 d . . . . .
H65 H 0.9232 1.2229 0.0537 0.053 Uiso 1 1 calc R . . . .
C66 C 0.7686(6) 1.2806(4) 0.1053(3) 0.0501(18) Uani 1 1 d . . . . .
H66 H 0.7954 1.3188 0.1188 0.060 Uiso 1 1 calc R . . . .
C67 C 0.6545(7) 1.2813(5) 0.1245(4) 0.067(3) Uani 1 1 d . . . . .
H67 H 0.6047 1.3195 0.1517 0.080 Uiso 1 1 calc R . . . .
C68 C 0.6120(6) 1.2287(5) 0.1055(4) 0.060(2) Uani 1 1 d . . . . .
H68 H 0.5335 1.2301 0.1194 0.072 Uiso 1 1 calc R . . . .
C69 C 0.4549(6) 0.5029(4) 0.5626(4) 0.0488(17) Uani 1 1 d . . . . .
H69 H 0.4246 0.5055 0.6044 0.059 Uiso 1 1 calc R . . . .
C70 C 0.4002(6) 0.4756(4) 0.5256(4) 0.0486(17) Uani 1 1 d . . . . .
H70 H 0.3337 0.4586 0.5427 0.058 Uiso 1 1 calc R . . . .
C71 C 0.4439(6) 0.4736(4) 0.4641(4) 0.0494(18) Uani 1 1 d . . . . .
H71 H 0.4055 0.4563 0.4396 0.059 Uiso 1 1 calc R . . . .

loop_
_atom_site_aniso_label
_atom_site_aniso_U_11
_atom_site_aniso_U_22
_atom_site_aniso_U_33
_atom_site_aniso_U_23
_atom_site_aniso_U_13
_atom_site_aniso_U_12
U1 0.01477(9) 0.01445(9) 0.01280(8) -0.00115(5) -0.00125(5) -0.00681(6)
U2 0.01421(9) 0.01641(9) 0.01366(8) -0.00134(6) -0.00017(6) -0.00712(6)
S2 0.0301(7) 0.0406(8) 0.0491(8) -0.0277(7) 0.0187(6) -0.0237(6)
P2 0.0194(6) 0.0245(7) 0.0238(6) 0.0064(5) -0.0078(5) -0.0107(5)
Si5 0.0183(6) 0.0295(8) 0.0213(6) -0.0101(5) 0.0034(5) -0.0125(6)
Si6 0.0217(6) 0.0277(8) 0.0185(6) -0.0084(5) -0.0030(5) -0.0078(6)
Si7 0.0167(6) 0.0238(7) 0.0240(6) -0.0026(5) -0.0024(5) -0.0076(5)
Si8 0.0297(7) 0.0406(9) 0.0263(7) 0.0077(6) -0.0090(6) -0.0162(7)
O2 0.0247(18) 0.0227(19) 0.0319(19) 0.0092(14) -0.0110(15) -0.0122(15)
C32 0.016(2) 0.022(3) 0.023(2) -0.0006(18) -0.0078(18) -0.0070(19)
C33 0.015(2) 0.022(3) 0.020(2) -0.0029(18) -0.0054(17) -0.0073(19)
C34 0.017(2) 0.023(3) 0.022(2) -0.0021(19) -0.0011(18) -0.005(2)
C35 0.019(2) 0.034(3) 0.019(2) -0.003(2) -0.0027(18) -0.008(2)
C36 0.015(2) 0.022(3) 0.030(3) 0.003(2) -0.0057(19) -0.0060(19)
C37 0.023(3) 0.044(3) 0.025(2) -0.008(2) 0.001(2) -0.022(2)
C38 0.030(3) 0.076(5) 0.022(3) -0.010(3) -0.005(2) -0.023(3)
C39 0.035(3) 0.038(4) 0.052(4) -0.027(3) 0.015(3) -0.016(3)
C40 0.041(3) 0.040(3) 0.025(3) -0.010(2) -0.005(2) -0.012(3)
C41 0.036(3) 0.033(3) 0.037(3) -0.011(2) -0.004(2) -0.017(3)
C42 0.023(3) 0.040(3) 0.037(3) -0.018(2) -0.005(2) -0.005(2)
C43 0.010(2) 0.022(3) 0.024(2) -0.0056(18) -0.0010(17) -0.0050(18)
C44 0.019(2) 0.027(3) 0.017(2) 0.0013(18) 0.0049(17) -0.014(2)
C45 0.019(2) 0.033(3) 0.016(2) -0.0005(19) 0.0037(18) -0.013(2)
C46 0.022(2) 0.033(3) 0.025(2) -0.004(2) -0.0002(19) -0.013(2)
C47 0.024(2) 0.022(3) 0.022(2) -0.0090(19) 0.0030(19) -0.010(2)
C48 0.028(3) 0.028(3) 0.029(3) -0.001(2) -0.009(2) -0.012(2)
C49 0.021(3) 0.043(4) 0.036(3) -0.008(3) -0.001(2) -0.004(2)
C50 0.036(3) 0.036(3) 0.031(3) 0.000(2) -0.008(2) -0.018(3)
C51 0.061(3) 0.060(3) 0.058(3) 0.012(2) -0.019(3) -0.022(3)
C51A 0.061(3) 0.060(3) 0.058(3) 0.012(2) -0.019(3) -0.022(3)
C52 0.061(3) 0.060(3) 0.058(3) 0.012(2) -0.019(3) -0.022(3)
C52A 0.061(3) 0.060(3) 0.058(3) 0.012(2) -0.019(3) -0.022(3)
C53 0.061(3) 0.060(3) 0.058(3) 0.012(2) -0.019(3) -0.022(3)
C53A 0.061(3) 0.060(3) 0.058(3) 0.012(2) -0.019(3) -0.022(3)
C54 0.028(3) 0.025(3) 0.024(2) -0.016(2) 0.010(2) -0.011(2)
C55 0.027(3) 0.033(3) 0.027(3) -0.009(2) 0.004(2) -0.015(2)
C56 0.028(3) 0.037(3) 0.030(3) -0.005(2) 0.005(2) -0.015(2)
C57 0.030(3) 0.038(4) 0.044(3) -0.016(3) 0.000(2) -0.017(3)
C58 0.042(3) 0.044(4) 0.031(3) -0.014(3) -0.009(3) 0.001(3)
C59 0.039(3) 0.027(3) 0.026(3) -0.009(2) 0.006(2) -0.008(2)
C60 0.028(3) 0.032(3) 0.028(3) 0.009(2) -0.007(2) -0.008(2)
C61 0.024(3) 0.030(3) 0.031(3) 0.000(2) -0.003(2) -0.007(2)
C62 0.028(3) 0.024(3) 0.043(3) 0.010(2) -0.014(2) -0.015(2)
S1 0.0231(6) 0.0326(7) 0.0328(6) 0.0142(5) -0.0133(5) -0.0169(5)
P1 0.0219(6) 0.0198(6) 0.0189(5) -0.0057(4) 0.0014(4) -0.0077(5)
Si1 0.0233(6) 0.0274(7) 0.0178(6) -0.0087(5) 0.0019(5) -0.0108(6)
Si2 0.0226(6) 0.0201(7) 0.0173(6) -0.0028(5) -0.0006(5) -0.0113(5)
Si3 0.0171(6) 0.0221(7) 0.0228(6) 0.0061(5) -0.0036(5) -0.0095(5)
Si4 0.0276(7) 0.0218(7) 0.0229(6) 0.0008(5) -0.0109(5) -0.0078(6)
O1 0.0212(17) 0.0207(19) 0.0258(17) -0.0083(14) -0.0014(13) -0.0030(14)
C1 0.018(2) 0.028(3) 0.014(2) -0.0019(18) 0.0004(17) -0.013(2)
C2 0.018(2) 0.026(3) 0.014(2) -0.0025(18) 0.0017(17) -0.013(2)
C3 0.027(2) 0.016(2) 0.013(2) 0.0017(16) 0.0020(18) -0.012(2)
C4 0.022(2) 0.021(3) 0.016(2) 0.0009(17) 0.0000(17) -0.009(2)
C5 0.028(3) 0.027(3) 0.016(2) -0.0011(18) 0.0003(19) -0.013(2)
C6 0.032(3) 0.061(4) 0.024(3) -0.019(3) 0.000(2) -0.013(3)
C7 0.031(3) 0.027(3) 0.035(3) -0.008(2) 0.005(2) -0.015(2)
C8 0.028(3) 0.038(3) 0.033(3) -0.006(2) 0.006(2) -0.011(2)
C9 0.027(3) 0.037(3) 0.031(3) -0.012(2) 0.000(2) -0.017(2)
C10 0.039(3) 0.016(3) 0.032(3) -0.005(2) 0.000(2) -0.016(2)
C11 0.029(3) 0.025(3) 0.017(2) -0.0040(19) -0.0034(19) -0.005(2)
C12 0.023(2) 0.013(2) 0.021(2) 0.0022(17) -0.0076(18) -0.0098(19)
C13 0.015(2) 0.019(2) 0.020(2) -0.0063(17) -0.0038(17) -0.0083(18)
C14 0.022(2) 0.016(2) 0.024(2) 0.0009(18) -0.0093(18) -0.0087(19)
C15 0.019(2) 0.024(3) 0.018(2) -0.0053(18) 0.0020(18) -0.005(2)
C16 0.017(2) 0.026(3) 0.024(2) -0.0012(19) -0.0037(18) -0.012(2)
C17 0.035(3) 0.040(3) 0.023(3) 0.000(2) 0.002(2) -0.015(3)
C18 0.026(3) 0.043(4) 0.039(3) 0.017(3) -0.012(2) -0.021(3)
C19 0.021(2) 0.028(3) 0.030(3) 0.009(2) -0.008(2) -0.010(2)
C20 0.031(3) 0.047(4) 0.051(4) 0.007(3) -0.025(3) -0.013(3)
C21 0.042(3) 0.038(3) 0.026(3) -0.002(2) -0.013(2) -0.015(3)
C22 0.051(4) 0.025(3) 0.034(3) -0.001(2) -0.017(3) -0.007(3)
C23 0.024(3) 0.022(3) 0.033(3) 0.012(2) -0.015(2) -0.009(2)
C24 0.057(4) 0.029(3) 0.045(3) -0.002(3) -0.031(3) -0.002(3)
C25 0.108(7) 0.023(4) 0.075(5) 0.002(3) -0.060(5) -0.009(4)
C26 0.058(5) 0.032(4) 0.115(7) 0.027(4) -0.057(5) -0.023(4)
C27 0.040(4) 0.048(4) 0.075(5) 0.030(4) -0.030(3) -0.026(3)
C28 0.025(3) 0.042(3) 0.036(3) 0.018(2) -0.012(2) -0.017(2)
C29 0.022(3) 0.036(3) 0.038(3) -0.013(2) 0.000(2) -0.008(2)
C30 0.036(3) 0.029(3) 0.021(2) -0.002(2) 0.000(2) -0.011(2)
C31 0.043(3) 0.023(3) 0.024(3) 0.000(2) -0.001(2) -0.006(2)
C63 0.069(5) 0.072(6) 0.062(5) 0.025(4) -0.037(4) -0.038(5)
C64 0.070(5) 0.066(5) 0.031(3) -0.005(3) 0.001(3) -0.009(4)
C65 0.033(3) 0.056(4) 0.032(3) 0.014(3) 0.003(3) -0.012(3)
C66 0.048(4) 0.040(4) 0.054(4) 0.007(3) 0.003(3) -0.016(3)
C67 0.046(4) 0.044(5) 0.085(6) 0.006(4) 0.024(4) -0.010(4)
C68 0.028(3) 0.050(5) 0.086(6) 0.026(4) -0.002(4) -0.009(3)
C69 0.049(4) 0.038(4) 0.067(5) -0.003(3) -0.019(3) -0.017(3)
C70 0.038(3) 0.035(4) 0.077(5) 0.005(3) -0.017(3) -0.015(3)
C71 0.049(4) 0.032(4) 0.082(5) 0.000(3) -0.033(4) -0.020(3)

loop_
_atom_type_symbol
_atom_type_description
_atom_type_scat_dispersion_real
_atom_type_scat_dispersion_imag
_atom_type_scat_source
C C 0.0181 0.0091 'International Tables Vol C Tables 4.2.6.8 and 6.1.1.4'
H H 0.0000 0.0000 'International Tables Vol C Tables 4.2.6.8 and 6.1.1.4'
O O 0.0492 0.0322 'International Tables Vol C Tables 4.2.6.8 and 6.1.1.4'
P P 0.2955 0.4335 'International Tables Vol C Tables 4.2.6.8 and 6.1.1.4'
S S 0.3331 0.5567 'International Tables Vol C Tables 4.2.6.8 and 6.1.1.4'
Si Si 0.2541 0.3302 'International Tables Vol C Tables 4.2.6.8 and 6.1.1.4'
U U -4.3638 13.4090 'International Tables Vol C Tables 4.2.6.8 and 6.1.1.4'

loop_
_geom_angle_atom_site_label_1
_geom_angle_atom_site_label_2
_geom_angle_atom_site_label_3
_geom_angle
_geom_angle_site_symmetry_1
_geom_angle_site_symmetry_3
_geom_angle_publ_flag
S1 U1 C3 97.76(11) . . ?
S1 U1 C12 79.91(10) . . ?
S1 U1 C13 108.38(10) . . ?
S1 U1 C14 124.90(10) . . ?
O1 U1 S1 107.87(9) . . ?
O1 U1 C1 133.69(14) . . ?
O1 U1 C2 116.97(13) . . ?
O1 U1 C3 88.68(13) . . ?
O1 U1 C4 84.99(13) . . ?
O1 U1 C5 110.27(14) . . ?
O1 U1 C12 93.19(13) . . ?
O1 U1 C13 78.58(13) . . ?
O1 U1 C14 95.97(13) . . ?
O1 U1 C15 124.52(13) . . ?
O1 U1 C16 122.43(13) . . ?
C1 U1 S1 97.84(11) . . ?
C1 U1 C3 49.38(14) . . ?
C1 U1 C12 129.52(14) . . ?
C1 U1 C13 128.83(14) . . ?
C1 U1 C14 99.98(14) . . ?
C1 U1 C16 100.30(14) . . ?
C2 U1 S1 81.84(11) . . ?
C2 U1 C1 29.77(13) . . ?
C2 U1 C3 29.30(14) . . ?
C2 U1 C4 48.17(14) . . ?
C2 U1 C12 148.40(14) . . ?
C2 U1 C13 158.60(13) . . ?
C2 U1 C14 129.58(14) . . ?
C2 U1 C16 120.43(14) . . ?
C3 U1 C12 177.37(14) . . ?
C4 U1 S1 126.75(11) . . ?
C4 U1 C1 49.07(14) . . ?
C4 U1 C3 29.53(14) . . ?
C4 U1 C12 152.52(14) . . ?
C4 U1 C13 124.86(14) . . ?
C4 U1 C14 103.68(14) . . ?
C4 U1 C16 139.08(14) . . ?
C5 U1 S1 127.08(11) . . ?
C5 U1 C1 29.84(15) . . ?
C5 U1 C2 48.49(15) . . ?
C5 U1 C3 48.96(14) . . ?
C5 U1 C4 29.53(14) . . ?
C5 U1 C12 131.72(15) . . ?
C5 U1 C13 114.00(15) . . ?
C5 U1 C14 85.83(15) . . ?
C5 U1 C15 83.76(15) . . ?
C5 U1 C16 110.08(15) . . ?
C13 U1 C3 153.34(14) . . ?
C13 U1 C12 29.20(14) . . ?
C14 U1 C3 132.51(14) . . ?
C14 U1 C12 49.14(13) . . ?
C14 U1 C13 29.40(13) . . ?
C15 U1 S1 103.22(11) . . ?
C15 U1 C1 83.95(14) . . ?
C15 U1 C2 111.99(13) . . ?
C15 U1 C3 131.05(13) . . ?
C15 U1 C4 110.94(14) . . ?
C15 U1 C12 48.91(13) . . ?
C15 U1 C13 48.12(13) . . ?
C15 U1 C14 29.68(14) . . ?
C15 U1 C16 29.47(14) . . ?
C16 U1 S1 76.82(11) . . ?
C16 U1 C3 148.75(13) . . ?
C16 U1 C12 29.62(13) . . ?
C16 U1 C13 47.97(14) . . ?
C16 U1 C14 48.87(14) . . ?
S2 U2 C32 79.14(11) . . ?
S2 U2 C33 106.74(10) . . ?
S2 U2 C43 99.20(10) . . ?
S2 U2 C44 85.15(11) . . ?
S2 U2 C45 101.82(11) . . ?
O2 U2 S2 106.43(10) . . ?
O2 U2 C32 94.22(13) . . ?
O2 U2 C33 77.28(13) . . ?
O2 U2 C34 92.68(14) . . ?
O2 U2 C35 122.08(14) . . ?
O2 U2 C36 122.68(13) . . ?
O2 U2 C43 88.15(13) . . ?
O2 U2 C44 117.34(13) . . ?
O2 U2 C45 132.43(14) . . ?
O2 U2 C46 108.37(14) . . ?
O2 U2 C47 83.59(14) . . ?
C32 U2 C43 177.41(14) . . ?
C32 U2 C45 128.57(14) . . ?
C33 U2 C32 29.29(14) . . ?
C33 U2 C43 152.91(14) . . ?
C33 U2 C45 129.12(14) . . ?
C34 U2 S2 126.45(10) . . ?
C34 U2 C32 49.35(13) . . ?
C34 U2 C33 29.53(13) . . ?
C34 U2 C36 48.95(15) . . ?
C34 U2 C43 131.66(14) . . ?
C34 U2 C44 129.34(14) . . ?
C34 U2 C45 100.38(15) . . ?
C34 U2 C46 85.41(15) . . ?
C35 U2 S2 106.96(11) . . ?
C35 U2 C32 48.94(13) . . ?
C35 U2 C33 48.34(14) . . ?
C35 U2 C34 30.01(16) . . ?
C35 U2 C36 29.36(15) . . ?
C35 U2 C43 130.29(14) . . ?
C35 U2 C44 111.41(15) . . ?
C35 U2 C45 83.51(15) . . ?
C35 U2 C46 82.36(15) . . ?
C36 U2 S2 79.59(12) . . ?
C36 U2 C32 29.45(14) . . ?
C36 U2 C33 47.89(14) . . ?
C36 U2 C43 148.47(14) . . ?
C36 U2 C44 119.97(15) . . ?
C36 U2 C45 99.36(15) . . ?
C43 U2 C45 49.67(14) . . ?
C44 U2 C32 147.71(15) . . ?
C44 U2 C33 158.39(14) . . ?
C44 U2 C43 29.76(15) . . ?
C44 U2 C45 29.27(14) . . ?
C46 U2 S2 130.77(12) . . ?
C46 U2 C32 130.66(15) . . ?
C46 U2 C33 114.06(15) . . ?
C46 U2 C36 108.34(15) . . ?
C46 U2 C43 49.16(15) . . ?
C46 U2 C44 48.02(15) . . ?
C46 U2 C45 29.75(16) . . ?
C47 U2 S2 128.78(11) . . ?
C47 U2 C32 151.53(14) . . ?
C47 U2 C33 124.38(14) . . ?
C47 U2 C34 102.28(14) . . ?
C47 U2 C35 109.02(14) . . ?
C47 U2 C36 137.02(15) . . ?
C47 U2 C43 29.82(14) . . ?
C47 U2 C44 48.18(15) . . ?
C47 U2 C45 49.02(15) . . ?
C47 U2 C46 29.38(15) . . ?
C54 S2 U2 117.31(16) . . ?
O2 P2 C60 111.2(3) . . ?
O2 P2 C61 111.3(2) . . ?
O2 P2 C62 111.6(2) . . ?
C60 P2 C61 109.0(3) . . ?
C62 P2 C60 106.8(3) . . ?
C62 P2 C61 106.7(3) . . ?
C37 Si5 C32 107.0(2) . . ?
C37 Si5 C38 107.7(3) . . ?
C37 Si5 C39 109.2(3) . . ?
C38 Si5 C32 111.0(2) . . ?
C39 Si5 C32 109.9(3) . . ?
C39 Si5 C38 111.9(3) . . ?
C34 Si6 C41 106.5(2) . . ?
C34 Si6 C42 113.4(2) . . ?
C40 Si6 C34 109.8(3) . . ?
C40 Si6 C41 110.9(3) . . ?
C40 Si6 C42 108.3(3) . . ?
C42 Si6 C41 108.0(3) . . ?
C43 Si7 C48 111.8(2) . . ?
C43 Si7 C49 107.8(3) . . ?
C43 Si7 C50 109.1(3) . . ?
C49 Si7 C48 109.2(3) . . ?
C49 Si7 C50 110.3(3) . . ?
C50 Si7 C48 108.6(3) . . ?
C45 Si8 C51A 108.6(5) . . ?
C45 Si8 C52A 109.2(5) . . ?
C51 Si8 C45 109.0(6) . . ?
C51 Si8 C52 111.7(9) . . ?
C51 Si8 C53 111.1(8) . . ?
C52 Si8 C45 108.2(6) . . ?
C52 Si8 C53 109.5(9) . . ?
C52A Si8 C51A 104.2(7) . . ?
C53 Si8 C45 107.3(6) . . ?
C53A Si8 C45 118.9(5) . . ?
C53A Si8 C51A 104.7(7) . . ?
C53A Si8 C52A 110.1(7) . . ?
P2 O2 U2 171.6(2) . . ?
Si5 C32 U2 125.9(2) . . ?
C33 C32 U2 75.2(3) . . ?
C33 C32 Si5 123.0(4) . . ?
C33 C32 C36 105.9(4) . . ?
C36 C32 U2 74.2(3) . . ?
C36 C32 Si5 129.8(4) . . ?
U2 C33 H33 117.4 . . ?
C32 C33 U2 75.5(3) . . ?
C32 C33 H33 124.9 . . ?
C32 C33 C34 110.2(4) . . ?
C34 C33 U2 74.0(3) . . ?
C34 C33 H33 124.9 . . ?
Si6 C34 U2 123.8(2) . . ?
C33 C34 U2 76.5(3) . . ?
C33 C34 Si6 124.3(4) . . ?
C33 C34 C35 106.1(4) . . ?
C35 C34 U2 74.9(3) . . ?
C35 C34 Si6 128.4(4) . . ?
U2 C35 H35 115.4 . . ?
C34 C35 U2 75.1(3) . . ?
C34 C35 H35 126.0 . . ?
C36 C35 U2 75.7(3) . . ?
C36 C35 C34 108.1(4) . . ?
C36 C35 H35 126.0 . . ?
U2 C36 H36 115.5 . . ?
C32 C36 U2 76.4(3) . . ?
C32 C36 H36 125.2 . . ?
C35 C36 U2 74.9(3) . . ?
C35 C36 C32 109.6(5) . . ?
C35 C36 H36 125.2 . . ?
Si5 C37 H37A 109.5 . . ?
Si5 C37 H37B 109.5 . . ?
Si5 C37 H37C 109.5 . . ?
H37A C37 H37B 109.5 . . ?
H37A C37 H37C 109.5 . . ?
H37B C37 H37C 109.5 . . ?
Si5 C38 H38A 109.5 . . ?
Si5 C38 H38B 109.5 . . ?
Si5 C38 H38C 109.5 . . ?
H38A C38 H38B 109.5 . . ?
H38A C38 H38C 109.5 . . ?
H38B C38 H38C 109.5 . . ?
Si5 C39 H39A 109.5 . . ?
Si5 C39 H39B 109.5 . . ?
Si5 C39 H39C 109.5 . . ?
H39A C39 H39B 109.5 . . ?
H39A C39 H39C 109.5 . . ?
H39B C39 H39C 109.5 . . ?
Si6 C40 H40A 109.5 . . ?
Si6 C40 H40B 109.5 . . ?
Si6 C40 H40C 109.5 . . ?
H40A C40 H40B 109.5 . . ?
H40A C40 H40C 109.5 . . ?
H40B C40 H40C 109.5 . . ?
Si6 C41 H41A 109.5 . . ?
Si6 C41 H41B 109.5 . . ?
Si6 C41 H41C 109.5 . . ?
H41A C41 H41B 109.5 . . ?
H41A C41 H41C 109.5 . . ?
H41B C41 H41C 109.5 . . ?
Si6 C42 H42A 109.5 . . ?
Si6 C42 H42B 109.5 . . ?
Si6 C42 H42C 109.5 . . ?
H42A C42 H42B 109.5 . . ?
H42A C42 H42C 109.5 . . ?
H42B C42 H42C 109.5 . . ?
Si7 C43 U2 124.0(2) . . ?
C44 C43 U2 74.8(2) . . ?
C44 C43 Si7 126.8(4) . . ?
C47 C43 U2 73.3(3) . . ?
C47 C43 Si7 128.1(4) . . ?
C47 C43 C44 104.3(4) . . ?
U2 C44 H44 116.2 . . ?
C43 C44 U2 75.5(3) . . ?
C43 C44 H44 124.3 . . ?
C45 C44 U2 75.7(3) . . ?
C45 C44 C43 111.3(5) . . ?
C45 C44 H44 124.3 . . ?
Si8 C45 U2 128.4(2) . . ?
C44 C45 U2 75.0(3) . . ?
C44 C45 Si8 123.6(4) . . ?
C44 C45 C46 105.4(5) . . ?
C46 C45 U2 73.5(3) . . ?
C46 C45 Si8 129.2(4) . . ?
U2 C46 H46 114.9 . . ?
C45 C46 U2 76.7(3) . . ?
C45 C46 H46 125.4 . . ?
C47 C46 U2 75.1(3) . . ?
C47 C46 C45 109.3(5) . . ?
C47 C46 H46 125.4 . . ?
U2 C47 H47 114.5 . . ?
C43 C47 U2 76.9(3) . . ?
C43 C47 H47 125.1 . . ?
C46 C47 U2 75.5(3) . . ?
C46 C47 C43 109.7(5) . . ?
C46 C47 H47 125.1 . . ?
Si7 C48 H48A 109.5 . . ?
Si7 C48 H48B 109.5 . . ?
Si7 C48 H48C 109.5 . . ?
H48A C48 H48B 109.5 . . ?
H48A C48 H48C 109.5 . . ?
H48B C48 H48C 109.5 . . ?
Si7 C49 H49A 109.5 . . ?
Si7 C49 H49B 109.5 . . ?
Si7 C49 H49C 109.5 . . ?
H49A C49 H49B 109.5 . . ?
H49A C49 H49C 109.5 . . ?
H49B C49 H49C 109.5 . . ?
Si7 C50 H50A 109.5 . . ?
Si7 C50 H50B 109.5 . . ?
Si7 C50 H50C 109.5 . . ?
H50A C50 H50B 109.5 . . ?
H50A C50 H50C 109.5 . . ?
H50B C50 H50C 109.5 . . ?
Si8 C51 H51A 109.5 . . ?
Si8 C51 H51B 109.5 . . ?
Si8 C51 H51C 109.5 . . ?
H51A C51 H51B 109.5 . . ?
H51A C51 H51C 109.5 . . ?
H51B C51 H51C 109.5 . . ?
Si8 C51A H51D 109.5 . . ?
Si8 C51A H51E 109.5 . . ?
Si8 C51A H51F 109.5 . . ?
H51D C51A H51E 109.5 . . ?
H51D C51A H51F 109.5 . . ?
H51E C51A H51F 109.5 . . ?
Si8 C52 H52A 109.5 . . ?
Si8 C52 H52B 109.5 . . ?
Si8 C52 H52C 109.5 . . ?
H52A C52 H52B 109.5 . . ?
H52A C52 H52C 109.5 . . ?
H52B C52 H52C 109.5 . . ?
Si8 C52A H52D 109.5 . . ?
Si8 C52A H52E 109.5 . . ?
Si8 C52A H52F 109.5 . . ?
H52D C52A H52E 109.5 . . ?
H52D C52A H52F 109.5 . . ?
H52E C52A H52F 109.5 . . ?
Si8 C53 H53A 109.5 . . ?
Si8 C53 H53B 109.5 . . ?
Si8 C53 H53C 109.5 . . ?
H53A C53 H53B 109.5 . . ?
H53A C53 H53C 109.5 . . ?
H53B C53 H53C 109.5 . . ?
Si8 C53A H53D 109.5 . . ?
Si8 C53A H53E 109.5 . . ?
Si8 C53A H53F 109.5 . . ?
H53D C53A H53E 109.5 . . ?
H53D C53A H53F 109.5 . . ?
H53E C53A H53F 109.5 . . ?
C55 C54 S2 120.6(5) . . ?
C59 C54 S2 122.3(4) . . ?
C59 C54 C55 116.8(5) . . ?
C54 C55 H55 119.6 . . ?
C56 C55 C54 120.8(6) . . ?
C56 C55 H55 119.6 . . ?
C55 C56 H56 119.5 . . ?
C57 C56 C55 120.9(6) . . ?
C57 C56 H56 119.5 . . ?
C56 C57 H57 120.2 . . ?
C56 C57 C58 119.6(6) . . ?
C58 C57 H57 120.2 . . ?
C57 C58 H58 120.0 . . ?
C57 C58 C59 120.0(6) . . ?
C59 C58 H58 120.0 . . ?
C54 C59 H59 119.0 . . ?
C58 C59 C54 121.9(5) . . ?
C58 C59 H59 119.0 . . ?
P2 C60 H60A 109.5 . . ?
P2 C60 H60B 109.5 . . ?
P2 C60 H60C 109.5 . . ?
H60A C60 H60B 109.5 . . ?
H60A C60 H60C 109.5 . . ?
H60B C60 H60C 109.5 . . ?
P2 C61 H61A 109.5 . . ?
P2 C61 H61B 109.5 . . ?
P2 C61 H61C 109.5 . . ?
H61A C61 H61B 109.5 . . ?
H61A C61 H61C 109.5 . . ?
H61B C61 H61C 109.5 . . ?
P2 C62 H62A 109.5 . . ?
P2 C62 H62B 109.5 . . ?
P2 C62 H62C 109.5 . . ?
H62A C62 H62B 109.5 . . ?
H62A C62 H62C 109.5 . . ?
H62B C62 H62C 109.5 . . ?
C23 S1 U1 118.35(17) . . ?
O1 P1 C29 111.8(2) . . ?
O1 P1 C30 111.5(2) . . ?
O1 P1 C31 111.2(2) . . ?
C30 P1 C29 107.0(3) . . ?
C31 P1 C29 107.0(3) . . ?
C31 P1 C30 108.1(3) . . ?
C1 Si1 C7 113.2(2) . . ?
C1 Si1 C8 107.8(2) . . ?
C6 Si1 C1 109.3(3) . . ?
C6 Si1 C7 110.3(3) . . ?
C6 Si1 C8 109.9(3) . . ?
C8 Si1 C7 106.3(3) . . ?
C3 Si2 C9 107.5(2) . . ?
C3 Si2 C10 109.1(2) . . ?
C3 Si2 C11 112.4(2) . . ?
C9 Si2 C10 110.2(3) . . ?
C9 Si2 C11 109.5(2) . . ?
C10 Si2 C11 108.0(2) . . ?
C12 Si3 C17 110.3(2) . . ?
C12 Si3 C18 108.4(2) . . ?
C18 Si3 C17 109.2(3) . . ?
C19 Si3 C12 110.4(2) . . ?
C19 Si3 C17 110.8(3) . . ?
C19 Si3 C18 107.7(3) . . ?
C14 Si4 C21 109.9(2) . . ?
C14 Si4 C22 111.5(2) . . ?
C20 Si4 C14 109.4(3) . . ?
C20 Si4 C21 109.4(3) . . ?
C20 Si4 C22 106.9(3) . . ?
C22 Si4 C21 109.7(3) . . ?
P1 O1 U1 173.2(2) . . ?
Si1 C1 U1 123.1(2) . . ?
C2 C1 U1 74.9(2) . . ?
C2 C1 Si1 124.5(4) . . ?
C5 C1 U1 74.2(2) . . ?
C5 C1 Si1 129.3(4) . . ?
C5 C1 C2 105.6(4) . . ?
U1 C2 H2 115.0 . . ?
C1 C2 U1 75.4(2) . . ?
C1 C2 H2 124.7 . . ?
C3 C2 U1 76.9(3) . . ?
C3 C2 C1 110.7(4) . . ?
C3 C2 H2 124.7 . . ?
Si2 C3 U1 124.98(19) . . ?
C2 C3 U1 73.8(3) . . ?
C2 C3 Si2 124.9(4) . . ?
C2 C3 C4 105.9(4) . . ?
C4 C3 U1 73.8(3) . . ?
C4 C3 Si2 128.4(4) . . ?
U1 C4 H4 115.4 . . ?
C3 C4 U1 76.6(3) . . ?
C3 C4 H4 125.5 . . ?
C5 C4 U1 74.5(3) . . ?
C5 C4 C3 109.0(4) . . ?
C5 C4 H4 125.5 . . ?
U1 C5 H5 114.7 . . ?
C1 C5 U1 75.9(3) . . ?
C1 C5 H5 125.6 . . ?
C4 C5 U1 75.9(3) . . ?
C4 C5 C1 108.8(5) . . ?
C4 C5 H5 125.6 . . ?
Si1 C6 H6A 109.5 . . ?
Si1 C6 H6B 109.5 . . ?
Si1 C6 H6C 109.5 . . ?
H6A C6 H6B 109.5 . . ?
H6A C6 H6C 109.5 . . ?
H6B C6 H6C 109.5 . . ?
Si1 C7 H7A 109.5 . . ?
Si1 C7 H7B 109.5 . . ?
Si1 C7 H7C 109.5 . . ?
H7A C7 H7B 109.5 . . ?
H7A C7 H7C 109.5 . . ?
H7B C7 H7C 109.5 . . ?
Si1 C8 H8A 109.5 . . ?
Si1 C8 H8B 109.5 . . ?
Si1 C8 H8C 109.5 . . ?
H8A C8 H8B 109.5 . . ?
H8A C8 H8C 109.5 . . ?
H8B C8 H8C 109.5 . . ?
Si2 C9 H9A 109.5 . . ?
Si2 C9 H9B 109.5 . . ?
Si2 C9 H9C 109.5 . . ?
H9A C9 H9B 109.5 . . ?
H9A C9 H9C 109.5 . . ?
H9B C9 H9C 109.5 . . ?
Si2 C10 H10A 109.5 . . ?
Si2 C10 H10B 109.5 . . ?
Si2 C10 H10C 109.5 . . ?
H10A C10 H10B 109.5 . . ?
H10A C10 H10C 109.5 . . ?
H10B C10 H10C 109.5 . . ?
Si2 C11 H11A 109.5 . . ?
Si2 C11 H11B 109.5 . . ?
Si2 C11 H11C 109.5 . . ?
H11A C11 H11B 109.5 . . ?
H11A C11 H11C 109.5 . . ?
H11B C11 H11C 109.5 . . ?
Si3 C12 U1 123.4(2) . . ?
C13 C12 U1 74.6(3) . . ?
C13 C12 Si3 127.6(4) . . ?
C13 C12 C16 105.7(4) . . ?
C16 C12 U1 74.0(3) . . ?
C16 C12 Si3 126.1(4) . . ?
U1 C13 H13 115.8 . . ?
C12 C13 U1 76.2(3) . . ?
C12 C13 H13 124.6 . . ?
C12 C13 C14 110.9(4) . . ?
C14 C13 U1 75.3(3) . . ?
C14 C13 H13 124.6 . . ?
Si4 C14 U1 122.1(2) . . ?
C13 C14 U1 75.3(3) . . ?
C13 C14 Si4 125.8(4) . . ?
C13 C14 C15 105.9(4) . . ?
C15 C14 U1 74.4(3) . . ?
C15 C14 Si4 127.7(4) . . ?
U1 C15 H15 114.9 . . ?
C14 C15 U1 75.9(3) . . ?
C14 C15 H15 125.7 . . ?
C16 C15 U1 75.6(3) . . ?
C16 C15 C14 108.7(4) . . ?
C16 C15 H15 125.7 . . ?
U1 C16 H16 115.2 . . ?
C12 C16 U1 76.4(3) . . ?
C12 C16 H16 125.6 . . ?
C15 C16 U1 74.9(3) . . ?
C15 C16 C12 108.8(4) . . ?
C15 C16 H16 125.6 . . ?
Si3 C17 H17A 109.5 . . ?
Si3 C17 H17B 109.5 . . ?
Si3 C17 H17C 109.5 . . ?
H17A C17 H17B 109.5 . . ?
H17A C17 H17C 109.5 . . ?
H17B C17 H17C 109.5 . . ?
Si3 C18 H18A 109.5 . . ?
Si3 C18 H18B 109.5 . . ?
Si3 C18 H18C 109.5 . . ?
H18A C18 H18B 109.5 . . ?
H18A C18 H18C 109.5 . . ?
H18B C18 H18C 109.5 . . ?
Si3 C19 H19A 109.5 . . ?
Si3 C19 H19B 109.5 . . ?
Si3 C19 H19C 109.5 . . ?
H19A C19 H19B 109.5 . . ?
H19A C19 H19C 109.5 . . ?
H19B C19 H19C 109.5 . . ?
Si4 C20 H20A 109.5 . . ?
Si4 C20 H20B 109.5 . . ?
Si4 C20 H20C 109.5 . . ?
H20A C20 H20B 109.5 . . ?
H20A C20 H20C 109.5 . . ?
H20B C20 H20C 109.5 . . ?
Si4 C21 H21A 109.5 . . ?
Si4 C21 H21B 109.5 . . ?
Si4 C21 H21C 109.5 . . ?
H21A C21 H21B 109.5 . . ?
H21A C21 H21C 109.5 . . ?
H21B C21 H21C 109.5 . . ?
Si4 C22 H22A 109.5 . . ?
Si4 C22 H22B 109.5 . . ?
Si4 C22 H22C 109.5 . . ?
H22A C22 H22B 109.5 . . ?
H22A C22 H22C 109.5 . . ?
H22B C22 H22C 109.5 . . ?
C24 C23 S1 122.3(5) . . ?
C24 C23 C28 117.3(6) . . ?
C28 C23 S1 120.3(5) . . ?
C23 C24 H24 119.9 . . ?
C23 C24 C25 120.3(7) . . ?
C25 C24 H24 119.9 . . ?
C24 C25 H25 120.1 . . ?
C26 C25 C24 119.8(7) . . ?
C26 C25 H25 120.1 . . ?
C25 C26 H26 119.6 . . ?
C27 C26 C25 120.7(7) . . ?
C27 C26 H26 119.6 . . ?
C26 C27 H27 119.8 . . ?
C26 C27 C28 120.4(7) . . ?
C28 C27 H27 119.8 . . ?
C23 C28 H28 119.2 . . ?
C27 C28 C23 121.6(7) . . ?
C27 C28 H28 119.2 . . ?
P1 C29 H29A 109.5 . . ?
P1 C29 H29B 109.5 . . ?
P1 C29 H29C 109.5 . . ?
H29A C29 H29B 109.5 . . ?
H29A C29 H29C 109.5 . . ?
H29B C29 H29C 109.5 . . ?
P1 C30 H30A 109.5 . . ?
P1 C30 H30B 109.5 . . ?
P1 C30 H30C 109.5 . . ?
H30A C30 H30B 109.5 . . ?
H30A C30 H30C 109.5 . . ?
H30B C30 H30C 109.5 . . ?
P1 C31 H31A 109.5 . . ?
P1 C31 H31B 109.5 . . ?
P1 C31 H31C 109.5 . . ?
H31A C31 H31B 109.5 . . ?
H31A C31 H31C 109.5 . . ?
H31B C31 H31C 109.5 . . ?
C64 C63 H63 120.1 . . ?
C68 C63 H63 120.1 . . ?
C68 C63 C64 119.8(8) . . ?
C63 C64 H64 120.4 . . ?
C65 C64 C63 119.2(7) . . ?
C65 C64 H64 120.4 . . ?
C64 C65 H65 120.3 . . ?
C66 C65 C64 119.3(7) . . ?
C66 C65 H65 120.4 . . ?
C65 C66 H66 119.8 . . ?
C67 C66 C65 120.5(8) . . ?
C67 C66 H66 119.8 . . ?
C66 C67 H67 119.1 . . ?
C68 C67 C66 121.7(8) . . ?
C68 C67 H67 119.1 . . ?
C63 C68 H68 120.3 . . ?
C67 C68 C63 119.4(7) . . ?
C67 C68 H68 120.3 . . ?
C70 C69 H69 120.7 . . ?
C70 C69 C71 118.7(8) . 2_666 ?
C71 C69 H69 120.7 2_666 . ?
C69 C70 H70 119.8 . . ?
C71 C70 C69 120.3(6) . . ?
C71 C70 H70 119.8 . . ?
C69 C71 H71 119.5 2_666 . ?
C70 C71 C69 121.0(7) . 2_666 ?
C70 C71 H71 119.5 . . ?

loop_
_geom_bond_atom_site_label_1
_geom_bond_atom_site_label_2
_geom_bond_distance
_geom_bond_site_symmetry_2
_geom_bond_publ_flag
U1 S1 2.7882(12) . ?
U1 O1 2.346(3) . ?
U1 C1 2.777(4) . ?
U1 C2 2.771(4) . ?
U1 C3 2.809(5) . ?
U1 C4 2.774(5) . ?
U1 C5 2.756(5) . ?
U1 C12 2.811(4) . ?
U1 C13 2.791(4) . ?
U1 C14 2.791(5) . ?
U1 C15 2.771(5) . ?
U1 C16 2.780(5) . ?
U2 S2 2.7837(13) . ?
U2 O2 2.342(3) . ?
U2 C32 2.797(5) . ?
U2 C33 2.793(5) . ?
U2 C34 2.761(5) . ?
U2 C35 2.759(5) . ?
U2 C36 2.769(5) . ?
U2 C43 2.801(4) . ?
U2 C44 2.793(4) . ?
U2 C45 2.802(4) . ?
U2 C46 2.761(5) . ?
U2 C47 2.756(5) . ?
S2 C54 1.760(6) . ?
P2 O2 1.516(4) . ?
P2 C60 1.785(6) . ?
P2 C61 1.793(5) . ?
P2 C62 1.781(5) . ?
Si5 C32 1.870(5) . ?
Si5 C37 1.860(5) . ?
Si5 C38 1.868(6) . ?
Si5 C39 1.863(6) . ?
Si6 C34 1.866(5) . ?
Si6 C40 1.864(6) . ?
Si6 C41 1.875(6) . ?
Si6 C42 1.867(6) . ?
Si7 C43 1.857(5) . ?
Si7 C48 1.872(5) . ?
Si7 C49 1.868(6) . ?
Si7 C50 1.868(6) . ?
Si8 C45 1.864(5) . ?
Si8 C51 1.798(18) . ?
Si8 C51A 1.908(15) . ?
Si8 C52 1.841(18) . ?
Si8 C52A 1.893(17) . ?
Si8 C53 1.85(2) . ?
Si8 C53A 1.858(16) . ?
C32 C33 1.414(7) . ?
C32 C36 1.415(7) . ?
C33 H33 0.9300 . ?
C33 C34 1.416(6) . ?
C34 C35 1.429(8) . ?
C35 H35 0.9300 . ?
C35 C36 1.401(7) . ?
C36 H36 0.9300 . ?
C37 H37A 0.9600 . ?
C37 H37B 0.9600 . ?
C37 H37C 0.9600 . ?
C38 H38A 0.9600 . ?
C38 H38B 0.9600 . ?
C38 H38C 0.9600 . ?
C39 H39A 0.9600 . ?
C39 H39B 0.9600 . ?
C39 H39C 0.9600 . ?
C40 H40A 0.9600 . ?
C40 H40B 0.9600 . ?
C40 H40C 0.9600 . ?
C41 H41A 0.9600 . ?
C41 H41B 0.9600 . ?
C41 H41C 0.9600 . ?
C42 H42A 0.9600 . ?
C42 H42B 0.9600 . ?
C42 H42C 0.9600 . ?
C43 C44 1.437(7) . ?
C43 C47 1.431(7) . ?
C44 H44 0.9300 . ?
C44 C45 1.413(7) . ?
C45 C46 1.428(8) . ?
C46 H46 0.9300 . ?
C46 C47 1.399(8) . ?
C47 H47 0.9300 . ?
C48 H48A 0.9600 . ?
C48 H48B 0.9600 . ?
C48 H48C 0.9600 . ?
C49 H49A 0.9600 . ?
C49 H49B 0.9600 . ?
C49 H49C 0.9600 . ?
C50 H50A 0.9600 . ?
C50 H50B 0.9600 . ?
C50 H50C 0.9600 . ?
C51 H51A 0.9600 . ?
C51 H51B 0.9600 . ?
C51 H51C 0.9600 . ?
C51A H51D 0.9600 . ?
C51A H51E 0.9600 . ?
C51A H51F 0.9600 . ?
C52 H52A 0.9600 . ?
C52 H52B 0.9600 . ?
C52 H52C 0.9600 . ?
C52A H52D 0.9600 . ?
C52A H52E 0.9600 . ?
C52A H52F 0.9600 . ?
C53 H53A 0.9600 . ?
C53 H53B 0.9600 . ?
C53 H53C 0.9600 . ?
C53A H53D 0.9600 . ?
C53A H53E 0.9600 . ?
C53A H53F 0.9600 . ?
C54 C55 1.409(8) . ?
C54 C59 1.392(8) . ?
C55 H55 0.9300 . ?
C55 C56 1.385(8) . ?
C56 H56 0.9300 . ?
C56 C57 1.368(9) . ?
C57 H57 0.9300 . ?
C57 C58 1.378(9) . ?
C58 H58 0.9300 . ?
C58 C59 1.386(9) . ?
C59 H59 0.9300 . ?
C60 H60A 0.9600 . ?
C60 H60B 0.9600 . ?
C60 H60C 0.9600 . ?
C61 H61A 0.9600 . ?
C61 H61B 0.9600 . ?
C61 H61C 0.9600 . ?
C62 H62A 0.9600 . ?
C62 H62B 0.9600 . ?
C62 H62C 0.9600 . ?
S1 C23 1.762(5) . ?
P1 O1 1.512(3) . ?
P1 C29 1.787(6) . ?
P1 C30 1.781(5) . ?
P1 C31 1.779(6) . ?
Si1 C1 1.862(5) . ?
Si1 C6 1.861(6) . ?
Si1 C7 1.871(6) . ?
Si1 C8 1.869(6) . ?
Si2 C3 1.867(5) . ?
Si2 C9 1.869(5) . ?
Si2 C10 1.871(5) . ?
Si2 C11 1.873(5) . ?
Si3 C12 1.862(5) . ?
Si3 C17 1.872(6) . ?
Si3 C18 1.871(5) . ?
Si3 C19 1.857(5) . ?
Si4 C14 1.869(5) . ?
Si4 C20 1.861(6) . ?
Si4 C21 1.878(6) . ?
Si4 C22 1.874(6) . ?
C1 C2 1.425(6) . ?
C1 C5 1.425(7) . ?
C2 H2 0.9300 . ?
C2 C3 1.412(7) . ?
C3 C4 1.423(7) . ?
C4 H4 0.9300 . ?
C4 C5 1.409(7) . ?
C5 H5 0.9300 . ?
C6 H6A 0.9600 . ?
C6 H6B 0.9600 . ?
C6 H6C 0.9600 . ?
C7 H7A 0.9600 . ?
C7 H7B 0.9600 . ?
C7 H7C 0.9600 . ?
C8 H8A 0.9600 . ?
C8 H8B 0.9600 . ?
C8 H8C 0.9600 . ?
C9 H9A 0.9600 . ?
C9 H9B 0.9600 . ?
C9 H9C 0.9600 . ?
C10 H10A 0.9600 . ?
C10 H10B 0.9600 . ?
C10 H10C 0.9600 . ?
C11 H11A 0.9600 . ?
C11 H11B 0.9600 . ?
C11 H11C 0.9600 . ?
C12 C13 1.412(7) . ?
C12 C16 1.429(7) . ?
C13 H13 0.9300 . ?
C13 C14 1.417(6) . ?
C14 C15 1.425(7) . ?
C15 H15 0.9300 . ?
C15 C16 1.412(7) . ?
C16 H16 0.9300 . ?
C17 H17A 0.9600 . ?
C17 H17B 0.9600 . ?
C17 H17C 0.9600 . ?
C18 H18A 0.9600 . ?
C18 H18B 0.9600 . ?
C18 H18C 0.9600 . ?
C19 H19A 0.9600 . ?
C19 H19B 0.9600 . ?
C19 H19C 0.9600 . ?
C20 H20A 0.9600 . ?
C20 H20B 0.9600 . ?
C20 H20C 0.9600 . ?
C21 H21A 0.9600 . ?
C21 H21B 0.9600 . ?
C21 H21C 0.9600 . ?
C22 H22A 0.9600 . ?
C22 H22B 0.9600 . ?
C22 H22C 0.9600 . ?
C23 C24 1.394(9) . ?
C23 C28 1.414(8) . ?
C24 H24 0.9300 . ?
C24 C25 1.417(12) . ?
C25 H25 0.9300 . ?
C25 C26 1.370(13) . ?
C26 H26 0.9300 . ?
C26 C27 1.363(13) . ?
C27 H27 0.9300 . ?
C27 C28 1.372(9) . ?
C28 H28 0.9300 . ?
C29 H29A 0.9600 . ?
C29 H29B 0.9600 . ?
C29 H29C 0.9600 . ?
C30 H30A 0.9600 . ?
C30 H30B 0.9600 . ?
C30 H30C 0.9600 . ?
C31 H31A 0.9600 . ?
C31 H31B 0.9600 . ?
C31 H31C 0.9600 . ?
C63 H63 0.9300 . ?
C63 C64 1.389(12) . ?
C63 C68 1.386(13) . ?
C64 H64 0.9300 . ?
C64 C65 1.378(12) . ?
C65 H65 0.9300 . ?
C65 C66 1.369(10) . ?
C66 H66 0.9300 . ?
C66 C67 1.356(11) . ?
C67 H67 0.9300 . ?
C67 C68 1.331(13) . ?
C68 H68 0.9300 . ?
C69 H69 0.9300 . ?
C69 C70 1.389(11) . ?
C69 C71 1.396(10) 2_666 ?
C70 H70 0.9300 . ?
C70 C71 1.366(11) . ?
C71 C69 1.396(10) 2_666 ?
C71 H71 0.9300 . ?
